data_7124433
loop_
_publ_author_name
'Wu, Shi-Lu'
'Li, Ning'
'Yin, Guan-Wu'
'Xu, Zheng'
'Ye, Fei'
'Li, Li'
'Cui, Yu-Ming'
'Xu, Li-Wen'

_publ_section_title
;
 Catalytic Asymmetric Cycloaddition with Unsymmetrical EWG-activated
 Alkenes to Fully Substituted Pyrrolidines Bearing Three Different
 Carbonyl Groups
;
_journal_name_full 'Chemical Communications'
_journal_paper_doi 10.1039/C9CC07738C
_journal_year 2019
_chemical_formula_sum 'C21 H20 Br I N O5'
_chemical_formula_weight 573.18
_space_group_IT_number 19
_space_group_name_Hall 'P 2ac 2ab'
_space_group_name_H-M_alt 'P 21 21 21'
_atom_sites_solution_hydrogens geom
_atom_sites_solution_primary direct
_atom_sites_solution_secondary difmap
_audit_creation_method SHELXL-97
_audit_update_record
;
2018-05-08 deposited with the CCDC.	2019-11-05 downloaded from the CCDC.
;
_cell_angle_alpha 90.00
_cell_angle_beta 90.00
_cell_angle_gamma 90.00
_cell_formula_units_Z 4
_cell_length_a 5.9203(13)
_cell_length_b 18.197(4)
_cell_length_c 19.707(4)
_cell_measurement_temperature 293(2)
_cell_volume 2123.1(8)
_computing_structure_refinement 'SHELXL-97 (Sheldrick, 1997)'
_computing_structure_solution 'SHELXS-97 (Sheldrick, 1990)'
_diffrn_ambient_temperature 293(2)
_diffrn_measured_fraction_theta_full 0.999
_diffrn_measured_fraction_theta_max 0.999
_diffrn_radiation_monochromator graphite
_diffrn_radiation_source 'fine-focus sealed tube'
_diffrn_radiation_type MoK\a
_diffrn_radiation_wavelength 0.71073
_diffrn_reflns_av_R_equivalents 0.0365
_diffrn_reflns_av_sigmaI/netI 0.0427
_diffrn_reflns_limit_h_max 7
_diffrn_reflns_limit_h_min -7
_diffrn_reflns_limit_k_max 21
_diffrn_reflns_limit_k_min -23
_diffrn_reflns_limit_l_max 25
_diffrn_reflns_limit_l_min -25
_diffrn_reflns_number 15740
_diffrn_reflns_theta_full 27.44
_diffrn_reflns_theta_max 27.44
_diffrn_reflns_theta_min 1.52
_exptl_absorpt_coefficient_mu 3.423
_exptl_crystal_density_diffrn 1.793
_exptl_crystal_density_method 'not measured'
_exptl_crystal_F_000 1124
_refine_diff_density_max 0.524
_refine_diff_density_min -0.517
_refine_diff_density_rms 0.090
_refine_ls_abs_structure_details 'Flack H D (1983), Acta Cryst. A39, 876-881'
_refine_ls_abs_structure_Flack 0.023(10)
_refine_ls_extinction_method none
_refine_ls_goodness_of_fit_ref 1.011
_refine_ls_hydrogen_treatment mixed
_refine_ls_matrix_type full
_refine_ls_number_parameters 282
_refine_ls_number_reflns 4836
_refine_ls_number_restraints 0
_refine_ls_restrained_S_all 1.011
_refine_ls_R_factor_all 0.0371
_refine_ls_R_factor_gt 0.0287
_refine_ls_shift/su_max 0.001
_refine_ls_shift/su_mean 0.000
_refine_ls_structure_factor_coef Fsqd
_refine_ls_weighting_details 'calc w=1/[\s^2^(Fo^2^)+(0.0359P)^2^+0.0000P] where P=(Fo^2^+2Fc^2^)/3'
_refine_ls_weighting_scheme calc
_refine_ls_wR_factor_gt 0.0681
_refine_ls_wR_factor_ref 0.0712
_reflns_number_gt 4190
_reflns_number_total 4836
_reflns_threshold_expression >2sigma(I)
_cod_data_source_file c9cc07738c2.cif
_cod_data_source_block 123
_cod_database_code 7124433

loop_
_symmetry_equiv_pos_as_xyz
'x, y, z'
'-x+1/2, -y, z+1/2'
'x+1/2, -y+1/2, -z'
'-x, y+1/2, -z+1/2'

loop_
_atom_site_label
_atom_site_type_symbol
_atom_site_fract_x
_atom_site_fract_y
_atom_site_fract_z
_atom_site_U_iso_or_equiv
_atom_site_adp_type
_atom_site_occupancy
_atom_site_symmetry_multiplicity
_atom_site_calc_flag
_atom_site_refinement_flags
I1 I 1.02948(4) 0.684335(12) 0.468744(12) 0.05589(8) Uani 1 1 d .
Br1 Br 1.08682(8) 0.57856(2) -0.00233(2) 0.06673(13) Uani 1 1 d .
O1 O 0.2802(5) 0.46083(17) 0.28617(18) 0.0737(9) Uani 1 1 d .
O2 O 0.9612(5) 0.24772(16) 0.21844(15) 0.0693(8) Uani 1 1 d .
O3 O 0.7785(5) 0.16259(15) 0.27869(15) 0.0584(7) Uani 1 1 d .
O4 O 0.4544(5) 0.25364(18) 0.39810(13) 0.0737(8) Uani 1 1 d .
O5 O 0.7853(4) 0.30419(14) 0.37107(11) 0.0501(6) Uani 1 1 d .
N1 N 0.5451(7) 0.29896(16) 0.16984(14) 0.0597(8) Uani 1 1 d .
H1A H 0.6695 0.2911 0.1446 1.2(4) Uiso 1 1 d R
H1B H 0.4244 0.2845 0.1455 0.38(9) Uiso 1 1 d R
C2 C 0.9433(6) 0.53827(17) 0.40037(17) 0.0461(7) Uani 1 1 d .
H2 H 1.0843 0.5267 0.4182 0.059(11) Uiso 1 1 d R
C3 C 0.6171(5) 0.50419(16) 0.33493(15) 0.0371(6) Uani 1 1 d .
C4 C 0.9133(6) 0.5162(2) 0.05469(15) 0.0474(8) Uani 1 1 d .
C5 C 0.4956(5) 0.31134(16) 0.28981(15) 0.0443(7) Uani 1 1 d .
H5 H 0.3307 0.3160 0.2908 0.049(9) Uiso 1 1 d R
C6 C 0.4819(6) 0.45070(18) 0.29412(17) 0.0471(7) Uani 1 1 d .
C7 C 0.7902(7) 0.2233(2) 0.24131(16) 0.0474(8) Uani 1 1 d .
C8 C 0.6634(6) 0.42584(19) 0.13985(16) 0.0440(7) Uani 1 1 d .
C9 C 0.8471(6) 0.60595(17) 0.41313(15) 0.0412(7) Uani 1 1 d .
C10 C 0.6355(7) 0.62278(18) 0.38797(18) 0.0503(8) Uani 1 1 d .
H10 H 0.5704 0.6682 0.3971 0.043(9) Uiso 1 1 d R
C11 C 0.5230(7) 0.37771(18) 0.18590(15) 0.0484(8) Uani 1 1 d .
H11 H 0.3641 0.3920 0.1813 0.027(8) Uiso 1 1 d R
C12 C 0.5693(6) 0.28665(19) 0.35934(16) 0.0451(7) Uani 1 1 d .
C14 C 0.7062(7) 0.5403(2) 0.0784(2) 0.0559(9) Uani 1 1 d .
H14 H 0.6511 0.5863 0.0663 0.080(14) Uiso 1 1 d R
C15 C 0.8734(7) 0.4044(2) 0.11493(19) 0.0580(10) Uani 1 1 d .
H15 H 0.9311 0.3587 0.1271 0.076(13) Uiso 1 1 d R
C16 C 0.8297(6) 0.48801(18) 0.36086(17) 0.0430(7) Uani 1 1 d .
H16 H 0.8957 0.4428 0.3514 0.055(10) Uiso 1 1 d R
C17 C 0.5562(7) 0.25604(18) 0.23228(16) 0.0463(8) Uani 1 1 d .
H17 H 0.4436 0.2166 0.2309 0.046(9) Uiso 1 1 d R
C18 C 0.5224(6) 0.57220(18) 0.34968(16) 0.0470(7) Uani 1 1 d .
H18 H 0.3794 0.5835 0.3332 0.089(16) Uiso 1 1 d R
C19 C 0.5847(7) 0.4948(2) 0.12049(19) 0.0546(9) Uani 1 1 d .
H19 H 0.4448 0.5105 0.1363 0.058(11) Uiso 1 1 d R
C20 C 0.9973(7) 0.44898(19) 0.07243(17) 0.0562(9) Uani 1 1 d .
H20 H 1.1367 0.4335 0.0560 0.058(11) Uiso 1 1 d R
C21 C 0.5906(6) 0.38393(17) 0.26208(15) 0.0419(7) Uani 1 1 d .
H21 H 0.7552 0.3857 0.2671 0.041(9) Uiso 1 1 d R
C23 C 0.8774(8) 0.2808(3) 0.4346(2) 0.0693(12) Uani 1 1 d .
H23A H 0.8052 0.3071 0.4708 0.13(2) Uiso 1 1 d R
H23B H 1.0369 0.2902 0.4356 0.11(2) Uiso 1 1 d R
H23C H 0.8510 0.2291 0.4400 0.11(2) Uiso 1 1 d R
C24 C 0.9924(9) 0.1267(3) 0.2917(3) 0.0776(13) Uani 1 1 d .
H24A H 1.0637 0.1146 0.2494 0.11(2) Uiso 1 1 d R
H24B H 0.9668 0.0825 0.3173 0.108(18) Uiso 1 1 d R
H24C H 1.0884 0.1590 0.3172 0.102(19) Uiso 1 1 d R

loop_
_atom_site_aniso_label
_atom_site_aniso_U_11
_atom_site_aniso_U_22
_atom_site_aniso_U_33
_atom_site_aniso_U_23
_atom_site_aniso_U_13
_atom_site_aniso_U_12
I1 0.06799(15) 0.04532(13) 0.05437(12) -0.01416(9) -0.00080(12) -0.00123(11)
Br1 0.0720(3) 0.0689(3) 0.0593(2) 0.00659(18) 0.0046(2) -0.0084(2)
O1 0.0381(15) 0.078(2) 0.105(2) -0.0302(18) -0.0028(15) 0.0038(14)
O2 0.0586(17) 0.084(2) 0.0653(16) 0.0105(13) 0.0062(15) -0.0069(17)
O3 0.0607(16) 0.0486(15) 0.0659(16) 0.0027(12) -0.0051(13) 0.0019(12)
O4 0.0607(18) 0.106(2) 0.0546(15) 0.0148(14) 0.0088(14) -0.0189(17)
O5 0.0508(13) 0.0552(15) 0.0444(12) 0.0068(10) -0.0081(10) -0.0039(12)
N1 0.093(2) 0.0436(16) 0.0425(13) -0.0010(11) -0.0158(16) -0.0098(17)
C2 0.0381(18) 0.0401(17) 0.0600(18) -0.0058(14) -0.0040(16) 0.0083(15)
C3 0.0375(16) 0.0324(16) 0.0413(15) 0.0012(12) 0.0078(13) -0.0007(12)
C4 0.051(2) 0.053(2) 0.0380(14) -0.0019(13) -0.0068(14) 0.0009(16)
C5 0.0389(17) 0.0466(17) 0.0475(15) -0.0021(13) -0.0010(13) -0.0029(18)
C6 0.0389(19) 0.0494(18) 0.0529(17) -0.0028(14) 0.0015(15) 0.0017(16)
C7 0.061(2) 0.047(2) 0.0349(16) -0.0074(14) -0.0042(15) -0.0026(18)
C8 0.0497(19) 0.0407(18) 0.0417(16) -0.0034(13) -0.0120(14) 0.0019(15)
C9 0.052(2) 0.0320(16) 0.0393(15) -0.0008(12) 0.0044(14) -0.0022(14)
C10 0.061(2) 0.0318(18) 0.0584(19) -0.0039(15) -0.0001(17) 0.0153(16)
C11 0.049(2) 0.0465(18) 0.0501(16) -0.0021(13) -0.0103(16) -0.0053(17)
C12 0.0454(19) 0.0457(18) 0.0441(16) -0.0048(13) 0.0039(15) -0.0008(15)
C14 0.052(2) 0.050(2) 0.065(2) 0.0080(17) -0.0058(18) 0.0062(18)
C15 0.069(3) 0.048(2) 0.056(2) 0.0010(16) 0.0016(19) 0.0205(19)
C16 0.0394(17) 0.0350(17) 0.0544(18) -0.0013(14) 0.0021(15) 0.0065(14)
C17 0.052(2) 0.0421(18) 0.0448(16) -0.0035(12) -0.0113(16) -0.0109(16)
C18 0.0456(19) 0.0432(17) 0.0521(16) 0.0044(13) -0.0020(16) 0.0120(16)
C19 0.047(2) 0.055(2) 0.063(2) 0.0050(16) -0.0026(18) 0.0083(17)
C20 0.061(2) 0.055(2) 0.0518(18) -0.0035(15) -0.0001(18) 0.013(2)
C21 0.0395(19) 0.0407(18) 0.0456(16) -0.0028(13) -0.0057(13) -0.0017(14)
C23 0.071(3) 0.081(3) 0.055(2) 0.006(2) -0.016(2) 0.006(2)
C24 0.079(3) 0.073(3) 0.080(3) 0.005(2) -0.009(3) 0.019(3)

loop_
_atom_type_symbol
_atom_type_description
_atom_type_scat_dispersion_real
_atom_type_scat_dispersion_imag
_atom_type_scat_source
C C 0.0033 0.0016 'International Tables Vol C Tables 4.2.6.8 and 6.1.1.4'
H H 0.0000 0.0000 'International Tables Vol C Tables 4.2.6.8 and 6.1.1.4'
Br Br -0.2901 2.4595 'International Tables Vol C Tables 4.2.6.8 and 6.1.1.4'
I I -0.4742 1.8119 'International Tables Vol C Tables 4.2.6.8 and 6.1.1.4'
N N 0.0061 0.0033 'International Tables Vol C Tables 4.2.6.8 and 6.1.1.4'
O O 0.0106 0.0060 'International Tables Vol C Tables 4.2.6.8 and 6.1.1.4'

loop_
_geom_angle_atom_site_label_1
_geom_angle_atom_site_label_2
_geom_angle_atom_site_label_3
_geom_angle
C7 O3 C24 115.3(3)
C12 O5 C23 116.4(3)
C17 N1 C11 110.1(2)
C17 N1 H1A 110.1
C11 N1 H1A 110.2
C17 N1 H1B 109.2
C11 N1 H1B 109.2
H1A N1 H1B 108.0
C16 C2 C9 119.6(3)
C16 C2 H2 120.2
C9 C2 H2 120.2
C18 C3 C16 118.5(3)
C18 C3 C6 118.5(3)
C16 C3 C6 123.0(3)
C20 C4 C14 121.4(3)
C20 C4 Br1 119.3(3)
C14 C4 Br1 119.3(3)
C12 C5 C21 118.3(3)
C12 C5 C17 113.7(3)
C21 C5 C17 102.3(2)
C12 C5 H5 107.2
C21 C5 H5 107.3
C17 C5 H5 107.4
O1 C6 C3 119.7(3)
O1 C6 C21 119.0(3)
C3 C6 C21 121.3(3)
O2 C7 O3 124.2(4)
O2 C7 C17 125.7(3)
O3 C7 C17 110.1(3)
C19 C8 C15 117.1(3)
C19 C8 C11 120.2(3)
C15 C8 C11 122.7(3)
C2 C9 C10 120.5(3)
C2 C9 I1 119.3(3)
C10 C9 I1 120.2(2)
C18 C10 C9 119.6(3)
C18 C10 H10 120.2
C9 C10 H10 120.2
N1 C11 C8 112.7(3)
N1 C11 C21 104.8(2)
C8 C11 C21 113.3(3)
N1 C11 H11 108.9
C8 C11 H11 108.6
C21 C11 H11 108.4
O4 C12 O5 123.9(3)
O4 C12 C5 124.8(3)
O5 C12 C5 111.3(3)
C19 C14 C4 118.5(4)
C19 C14 H14 120.8
C4 C14 H14 120.7
C20 C15 C8 121.6(4)
C20 C15 H15 119.3
C8 C15 H15 119.1
C2 C16 C3 120.6(3)
C2 C16 H16 119.7
C3 C16 H16 119.7
N1 C17 C7 110.5(3)
N1 C17 C5 104.9(3)
C7 C17 C5 112.2(3)
N1 C17 H17 109.7
C7 C17 H17 109.7
C5 C17 H17 109.7
C10 C18 C3 121.2(3)
C10 C18 H18 119.4
C3 C18 H18 119.4
C14 C19 C8 122.2(4)
C14 C19 H19 119.0
C8 C19 H19 118.8
C4 C20 C15 119.3(4)
C4 C20 H20 120.4
C15 C20 H20 120.3
C6 C21 C5 112.7(3)
C6 C21 C11 110.6(3)
C5 C21 C11 100.7(2)
C6 C21 H21 110.8
C5 C21 H21 110.8
C11 C21 H21 110.8
O5 C23 H23A 109.4
O5 C23 H23B 109.9
H23A C23 H23B 109.5
O5 C23 H23C 109.2
H23A C23 H23C 109.5
H23B C23 H23C 109.5
O3 C24 H24A 109.5
O3 C24 H24B 109.4
H24A C24 H24B 109.5
O3 C24 H24C 109.5
H24A C24 H24C 109.5
H24B C24 H24C 109.5

loop_
_geom_bond_atom_site_label_1
_geom_bond_atom_site_label_2
_geom_bond_distance
I1 C9 2.098(3)
Br1 C4 1.899(4)
O1 C6 1.218(5)
O2 C7 1.194(5)
O3 C7 1.330(4)
O3 C24 1.448(5)
O4 C12 1.186(4)
O5 C12 1.338(4)
O5 C23 1.430(4)
N1 C17 1.459(4)
N1 C11 1.473(4)
N1 H1A 0.9000
N1 H1B 0.9001
C2 C16 1.377(5)
C2 C9 1.380(4)
C2 H2 0.9301
C3 C18 1.389(4)
C3 C16 1.390(5)
C3 C6 1.495(5)
C4 C20 1.365(5)
C4 C14 1.383(5)
C5 C12 1.507(5)
C5 C21 1.536(4)
C5 C17 1.558(4)
C5 H5 0.9800
C6 C21 1.513(5)
C7 C17 1.518(5)
C8 C19 1.392(5)
C8 C15 1.393(5)
C8 C11 1.511(5)
C9 C10 1.382(5)
C10 C18 1.365(5)
C10 H10 0.9299
C11 C21 1.558(4)
C11 H11 0.9800
C14 C19 1.375(5)
C14 H14 0.9300
C15 C20 1.378(6)
C15 H15 0.9300
C16 H16 0.9300
C17 H17 0.9801
C18 H18 0.9299
C19 H19 0.9300
C20 H20 0.9301
C21 H21 0.9800
C23 H23A 0.9600
C23 H23B 0.9600
C23 H23C 0.9599
C24 H24A 0.9601
C24 H24B 0.9600
C24 H24C 0.9600
